data_4000900
loop_
_publ_author_name
'Vidjayacoumar, Balamurugan'
'Emslie, David J. H.'
'Clendenning, Scott B.'
'Blackwell, James M.'
'Britten, James F.'
'Rheingold, Arnold'

_publ_section_title
;
 Investigation of AlMe3, BEt3, and ZnEt2as Co-Reagents for Low-Temperature
 Copper Metal ALD/Pulsed-CVD
;
_journal_issue 17
_journal_name_full 'Chemistry of Materials'
_journal_page_first 4844
_journal_paper_doi 10.1021/cm101442e
_journal_volume 22
_journal_year 2010
_chemical_formula_moiety 'C16 H28 Cu N2 O2'
_chemical_formula_sum 'C16 H28 Cu N2 O2'
_chemical_formula_weight 343.94
_chemical_name_systematic
;

 ?

;
_space_group_IT_number 15
_symmetry_cell_setting monoclinic
_symmetry_space_group_name_Hall '-C 2yc'
_symmetry_space_group_name_H-M 'C 1 2/c 1'
_atom_sites_solution_hydrogens geom
_atom_sites_solution_primary direct
_atom_sites_solution_secondary difmap
_audit_creation_method SHELXL-97
_cell_angle_alpha 90.00
_cell_angle_beta 96.170(3)
_cell_angle_gamma 90.00
_cell_formula_units_Z 4
_cell_length_a 11.105(2)
_cell_length_b 9.934(2)
_cell_length_c 16.338(3)
_cell_measurement_reflns_used 575
_cell_measurement_temperature 173(2)
_cell_measurement_theta_max 22.44
_cell_measurement_theta_min 2.76
_cell_volume 1791.9(6)
_computing_cell_refinement 'Bruker SMART'
_computing_data_collection 'Bruker SMART'
_computing_data_reduction 'Bruker SAINT'
_computing_molecular_graphics 'Bruker SHELXTL'
_computing_publication_material 'Bruker SHELXTL'
_computing_structure_refinement 'SHELXL-97 (Sheldrick, 1997)'
_computing_structure_solution 'SHELXS-97 (Sheldrick, 1990)'
_diffrn_ambient_temperature 173(2)
_diffrn_measured_fraction_theta_full 0.975
_diffrn_measured_fraction_theta_max 0.975
_diffrn_measurement_device_type 'CCD area detector'
_diffrn_measurement_method 'phi and omega scans'
_diffrn_radiation_monochromator graphite
_diffrn_radiation_source 'fine-focus sealed tube'
_diffrn_radiation_type MoK\a
_diffrn_radiation_wavelength 0.71073
_diffrn_reflns_av_R_equivalents 0.0346
_diffrn_reflns_av_sigmaI/netI 0.0331
_diffrn_reflns_limit_h_max 14
_diffrn_reflns_limit_h_min -13
_diffrn_reflns_limit_k_max 13
_diffrn_reflns_limit_k_min -12
_diffrn_reflns_limit_l_max 16
_diffrn_reflns_limit_l_min -21
_diffrn_reflns_number 8809
_diffrn_reflns_theta_full 28.28
_diffrn_reflns_theta_max 28.28
_diffrn_reflns_theta_min 2.76
_exptl_absorpt_coefficient_mu 1.225
_exptl_absorpt_correction_T_max 0.9879
_exptl_absorpt_correction_T_min 0.6600
_exptl_absorpt_correction_type numerical
_exptl_absorpt_process_details SADABS
_exptl_crystal_colour brown
_exptl_crystal_density_diffrn 1.275
_exptl_crystal_density_method 'not measured'
_exptl_crystal_description plate
_exptl_crystal_F_000 732
_exptl_crystal_size_max 0.37
_exptl_crystal_size_mid 0.19
_exptl_crystal_size_min 0.01
_refine_diff_density_max 0.399
_refine_diff_density_min -0.222
_refine_diff_density_rms 0.063
_refine_ls_extinction_method none
_refine_ls_goodness_of_fit_ref 1.045
_refine_ls_hydrogen_treatment mixed
_refine_ls_matrix_type full
_refine_ls_number_parameters 152
_refine_ls_number_reflns 2169
_refine_ls_number_restraints 0
_refine_ls_restrained_S_all 1.045
_refine_ls_R_factor_all 0.0418
_refine_ls_R_factor_gt 0.0331
_refine_ls_shift/su_max 0.000
_refine_ls_shift/su_mean 0.000
_refine_ls_structure_factor_coef Fsqd
_refine_ls_weighting_details 'calc w=1/[\s^2^(Fo^2^)+(0.0477P)^2^+0.3518P] where P=(Fo^2^+2Fc^2^)/3'
_refine_ls_weighting_scheme calc
_refine_ls_wR_factor_gt 0.0804
_refine_ls_wR_factor_ref 0.0849
_reflns_number_gt 1839
_reflns_number_total 2169
_reflns_threshold_expression >2sigma(I)
_cod_data_source_file cm101442e_si_003.cif
_cod_data_source_block bala4_0m
_cod_depositor_comments
;
The following automatic conversions were performed:

'_symmetry_cell_setting' value 'Monoclinic' changed to 'monoclinic'
according to /home/saulius/struct/CIF-dictionaries/cif_core.dic
dictionary named 'cif_core.dic' version 2.4.2 from 2011-04-26.

Automatic conversion script
Id: cif_fix_values 1715 2011-07-08 13:25:40Z adriana 
;
_cod_original_sg_symbol_H-M C2/c
_cod_database_code 4000900

loop_
_symmetry_equiv_pos_as_xyz
'x, y, z'
'-x, y, -z+1/2'
'x+1/2, y+1/2, z'
'-x+1/2, y+1/2, -z+1/2'
'-x, -y, -z'
'x, -y, z-1/2'
'-x+1/2, -y+1/2, -z'
'x+1/2, -y+1/2, z-1/2'

loop_
_atom_site_label
_atom_site_type_symbol
_atom_site_fract_x
_atom_site_fract_y
_atom_site_fract_z
_atom_site_U_iso_or_equiv
_atom_site_adp_type
_atom_site_occupancy
_atom_site_symmetry_multiplicity
_atom_site_calc_flag
_atom_site_refinement_flags
Cu Cu 0.5000 0.10489(3) 0.7500 0.02623(12) Uani 1 2 d S
O1 O 0.44867(13) 0.17948(14) 0.64381(8) 0.0328(3) Uani 1 1 d .
N1 N 0.65733(14) 0.03694(15) 0.72158(9) 0.0281(3) Uani 1 1 d .
C1 C 0.69352(18) 0.05183(18) 0.64810(12) 0.0298(4) Uani 1 1 d .
C2 C 0.6241(2) 0.11800(19) 0.58195(12) 0.0332(4) Uani 1 1 d .
H2A H 0.659(2) 0.120(2) 0.5336(16) 0.044(7) Uiso 1 1 d .
C3 C 0.51178(18) 0.17535(18) 0.58159(11) 0.0301(4) Uani 1 1 d .
C4 C 0.7341(2) -0.0399(2) 0.78521(13) 0.0373(5) Uani 1 1 d .
H4A H 0.781(2) -0.104(2) 0.7584(14) 0.034(6) Uiso 1 1 d .
C5 C 0.6537(3) -0.1240(2) 0.83589(16) 0.0449(6) Uani 1 1 d .
H5C H 0.707(2) -0.179(3) 0.8714(15) 0.046(7) Uiso 1 1 d .
H5B H 0.605(2) -0.184(3) 0.8010(16) 0.052(7) Uiso 1 1 d .
H5A H 0.604(2) -0.067(2) 0.8633(15) 0.042(6) Uiso 1 1 d .
C6 C 0.8168(3) 0.0535(3) 0.83985(18) 0.0534(6) Uani 1 1 d .
H6C H 0.861(2) 0.003(3) 0.8805(17) 0.054(7) Uiso 1 1 d .
H6B H 0.865(3) 0.104(3) 0.8090(18) 0.057(8) Uiso 1 1 d .
H6A H 0.775(3) 0.120(3) 0.8683(18) 0.067(9) Uiso 1 1 d .
C7 C 0.8142(2) -0.0032(3) 0.62800(17) 0.0449(6) Uani 1 1 d .
H7C H 0.814(2) -0.099(3) 0.6295(16) 0.047(7) Uiso 1 1 d .
H7B H 0.831(3) 0.022(3) 0.5744(19) 0.070(9) Uiso 1 1 d .
H7A H 0.878(3) 0.028(3) 0.6689(19) 0.066(9) Uiso 1 1 d .
C8 C 0.4520(3) 0.2388(3) 0.50418(14) 0.0439(6) Uani 1 1 d .
H8C H 0.494(3) 0.226(3) 0.4611(18) 0.063(8) Uiso 1 1 d .
H8B H 0.377(3) 0.209(3) 0.4978(18) 0.068(10) Uiso 1 1 d .
H8A H 0.447(3) 0.328(4) 0.5124(18) 0.076(10) Uiso 1 1 d .

loop_
_atom_site_aniso_label
_atom_site_aniso_U_11
_atom_site_aniso_U_22
_atom_site_aniso_U_33
_atom_site_aniso_U_23
_atom_site_aniso_U_13
_atom_site_aniso_U_12
Cu 0.0252(2) 0.03061(17) 0.02330(18) 0.000 0.00454(13) 0.000
O1 0.0323(8) 0.0393(7) 0.0277(7) 0.0070(5) 0.0065(6) 0.0063(6)
N1 0.0270(9) 0.0297(7) 0.0275(8) -0.0017(6) 0.0021(7) 0.0012(6)
C1 0.0293(11) 0.0296(8) 0.0315(10) -0.0051(7) 0.0073(8) -0.0006(7)
C2 0.0408(12) 0.0353(9) 0.0253(9) -0.0015(7) 0.0112(9) -0.0003(8)
C3 0.0380(12) 0.0267(8) 0.0256(9) -0.0011(7) 0.0037(8) -0.0011(8)
C4 0.0346(12) 0.0448(11) 0.0322(11) 0.0012(9) 0.0013(9) 0.0109(9)
C5 0.0557(16) 0.0413(12) 0.0382(12) 0.0092(10) 0.0078(12) 0.0136(11)
C6 0.0401(15) 0.0728(17) 0.0442(15) -0.0043(13) -0.0103(12) 0.0052(13)
C7 0.0411(14) 0.0516(13) 0.0446(14) 0.0014(11) 0.0164(12) 0.0131(11)
C8 0.0568(17) 0.0493(13) 0.0261(11) 0.0054(9) 0.0065(11) 0.0117(12)

loop_
_atom_type_symbol
_atom_type_description
_atom_type_scat_dispersion_real
_atom_type_scat_dispersion_imag
_atom_type_scat_source
C C 0.0033 0.0016 'International Tables Vol C Tables 4.2.6.8 and 6.1.1.4'
H H 0.0000 0.0000 'International Tables Vol C Tables 4.2.6.8 and 6.1.1.4'
N N 0.0061 0.0033 'International Tables Vol C Tables 4.2.6.8 and 6.1.1.4'
O O 0.0106 0.0060 'International Tables Vol C Tables 4.2.6.8 and 6.1.1.4'
Cu Cu 0.3201 1.2651 'International Tables Vol C Tables 4.2.6.8 and 6.1.1.4'

loop_
_geom_angle_atom_site_label_1
_geom_angle_atom_site_label_2
_geom_angle_atom_site_label_3
_geom_angle
_geom_angle_site_symmetry_1
_geom_angle_site_symmetry_3
O1 Cu O1 134.50(9) 2_656 .
O1 Cu N1 99.24(6) 2_656 .
O1 Cu N1 95.97(6) . .
O1 Cu N1 95.97(6) 2_656 2_656
O1 Cu N1 99.24(6) . 2_656
N1 Cu N1 140.02(9) . 2_656
C3 O1 Cu 124.39(12) . .
C1 N1 C4 119.27(17) . .
C1 N1 Cu 122.78(14) . .
C4 N1 Cu 117.88(12) . .
N1 C1 C2 123.57(18) . .
N1 C1 C7 121.4(2) . .
C2 C1 C7 115.00(19) . .
C3 C2 C1 127.97(18) . .
C3 C2 H2A 116.9(16) . .
C1 C2 H2A 115.1(16) . .
O1 C3 C2 125.33(18) . .
O1 C3 C8 114.81(18) . .
C2 C3 C8 119.86(19) . .
N1 C4 C6 111.20(19) . .
N1 C4 C5 109.62(19) . .
C6 C4 C5 111.4(2) . .
N1 C4 H4A 108.8(14) . .
C6 C4 H4A 110.5(15) . .
C5 C4 H4A 105.0(13) . .
C4 C5 H5C 106.4(14) . .
C4 C5 H5B 110.1(16) . .
H5C C5 H5B 107(2) . .
C4 C5 H5A 110.0(15) . .
H5C C5 H5A 114(2) . .
H5B C5 H5A 110(2) . .
C4 C6 H6C 108.9(17) . .
C4 C6 H6B 110.9(18) . .
H6C C6 H6B 113(3) . .
C4 C6 H6A 114.6(19) . .
H6C C6 H6A 106(2) . .
H6B C6 H6A 103(2) . .
C1 C7 H7C 110.3(17) . .
C1 C7 H7B 111.9(18) . .
H7C C7 H7B 107(2) . .
C1 C7 H7A 109.7(17) . .
H7C C7 H7A 108(2) . .
H7B C7 H7A 110(2) . .
C3 C8 H8C 112.4(19) . .
C3 C8 H8B 106(2) . .
H8C C8 H8B 115(3) . .
C3 C8 H8A 108(2) . .
H8C C8 H8A 108(2) . .
H8B C8 H8A 106(3) . .

loop_
_geom_bond_atom_site_label_1
_geom_bond_atom_site_label_2
_geom_bond_distance
_geom_bond_site_symmetry_2
Cu O1 1.9160(13) 2_656
Cu O1 1.9160(13) .
Cu N1 1.9743(16) .
Cu N1 1.9743(16) 2_656
O1 C3 1.296(2) .
N1 C1 1.315(2) .
N1 C4 1.483(3) .
C1 C2 1.420(3) .
C1 C7 1.516(3) .
C2 C3 1.371(3) .
C2 H2A 0.92(2) .
C3 C8 1.502(3) .
C4 C6 1.525(4) .
C4 C5 1.529(3) .
C4 H4A 0.96(2) .
C5 H5C 0.95(3) .
C5 H5B 0.95(3) .
C5 H5A 0.94(2) .
C6 H6C 0.93(3) .
C6 H6B 0.92(3) .
C6 H6A 0.96(3) .
C7 H7C 0.95(2) .
C7 H7B 0.95(3) .
C7 H7A 0.97(3) .
C8 H8C 0.89(3) .
C8 H8B 0.88(3) .
C8 H8A 0.90(4) .

loop_
_geom_torsion_atom_site_label_1
_geom_torsion_atom_site_label_2
_geom_torsion_atom_site_label_3
_geom_torsion_atom_site_label_4
_geom_torsion
_geom_torsion_site_symmetry_1
O1 Cu O1 C3 109.18(15) 2_656
N1 Cu O1 C3 -0.03(15) .
N1 Cu O1 C3 -142.92(14) 2_656
O1 Cu N1 C1 -136.91(15) 2_656
O1 Cu N1 C1 0.06(15) .
N1 Cu N1 C1 112.13(15) 2_656
O1 Cu N1 C4 46.26(14) 2_656
O1 Cu N1 C4 -176.77(14) .
N1 Cu N1 C4 -64.70(13) 2_656
C4 N1 C1 C2 176.91(18) .
Cu N1 C1 C2 0.1(3) .
C4 N1 C1 C7 -2.4(3) .
Cu N1 C1 C7 -179.19(16) .
N1 C1 C2 C3 -0.4(3) .
C7 C1 C2 C3 178.9(2) .
Cu O1 C3 C2 -0.2(3) .
Cu O1 C3 C8 179.12(15) .
C1 C2 C3 O1 0.5(3) .
C1 C2 C3 C8 -178.8(2) .
C1 N1 C4 C6 94.6(2) .
Cu N1 C4 C6 -88.5(2) .
C1 N1 C4 C5 -141.74(19) .
Cu N1 C4 C5 35.2(2) .
